data_2023130
loop_
_publ_author_name
'Abad, Nadeem'
'Mague, Joel T.'
'Alsubari, Abdulsalam'
'Essassi, El Mokhtar'
'Alzahrani, Abdullah Yahya Abdullah'
'Ramli, Youssef'

_publ_section_title
;
 Synthesis, crystal structure and Hirshfeld surface analysis of
 1-[3-(2-oxo-3-phenyl-1,2-dihydroquinoxalin-1-yl)propyl]-3-phenyl-1,2-dihydroquinoxalin-2-one
;
_journal_coeditor_code VM2302
_journal_issue 6
_journal_name_full 'Acta Crystallographica Section E Crystallographic Communications'
_journal_paper_doi 10.1107/S2056989024004377
_journal_volume 80
_journal_year 2024
_chemical_formula_iupac 'C31 H24 N4 O2'
_chemical_formula_moiety 'C31 H24 N4 O2'
_chemical_formula_sum 'C31 H24 N4 O2'
_chemical_formula_weight 484.54
_chemical_name_systematic 1-[3-(2-Oxo-3-phenyl-1,2-dihydroquinoxalin-1-yl)propyl]-3-phenyl-1,2-dihydroquinoxalin-2-one
_space_group_crystal_system triclinic
_space_group_IT_number 2
_space_group_name_Hall '-P 1'
_space_group_name_H-M_alt 'P -1'
_atom_sites_solution_hydrogens geom
_atom_sites_solution_primary dual
_atom_sites_solution_secondary difmap
_audit_creation_method SHELXL-2018/1
_cell_angle_alpha 77.2670(10)
_cell_angle_beta 83.9910(10)
_cell_angle_gamma 72.7080(10)
_cell_formula_units_Z 2
_cell_length_a 9.0384(3)
_cell_length_b 9.4484(4)
_cell_length_c 14.9524(6)
_cell_measurement_reflns_used 7750
_cell_measurement_temperature 298(2)
_cell_measurement_theta_max 28.6245
_cell_measurement_theta_min 2.4449
_cell_volume 1188.16(8)
_computing_cell_refinement
;
<i>SAINT</i> (Bruker, 2016)
;
_computing_data_collection
;
<i>APEX3</i> (Bruker, 2016)
;
_computing_data_reduction
;
<i>SAINT</i> (Bruker, 2016)
;
_computing_molecular_graphics
;
<i>DIAMOND</i> (Brandenburg & Putz, 2012)
;
_computing_publication_material
;
<i>SHELXTL</i> (Sheldrick, 2008)
;
_computing_structure_refinement
;
<i>SHELXL2019/1</i> (Sheldrick, 2015b)
;
_computing_structure_solution
;
<i>SHELXT</i> (Sheldrick, 2015a)
;
_diffrn_ambient_temperature 298(2)
_diffrn_detector_area_resol_mean 8.3333
_diffrn_measured_fraction_theta_full 0.994
_diffrn_measured_fraction_theta_max 0.985
_diffrn_measurement_device_type 'Bruker SMART APEX CCD'
_diffrn_measurement_method '\f and \w scans'
_diffrn_radiation_monochromator graphite
_diffrn_radiation_type MoK\a
_diffrn_radiation_wavelength 0.71073
_diffrn_reflns_av_R_equivalents 0.0270
_diffrn_reflns_av_unetI/netI 0.0350
_diffrn_reflns_limit_h_max 12
_diffrn_reflns_limit_h_min -12
_diffrn_reflns_limit_k_max 12
_diffrn_reflns_limit_k_min -12
_diffrn_reflns_limit_l_max 19
_diffrn_reflns_limit_l_min -20
_diffrn_reflns_number 23105
_diffrn_reflns_theta_full 28.500
_diffrn_reflns_theta_max 29.160
_diffrn_reflns_theta_min 2.304
_diffrn_source 'fine-focus sealed tube'
_exptl_absorpt_coefficient_mu 0.087
_exptl_absorpt_correction_T_max 0.99
_exptl_absorpt_correction_T_min 0.89
_exptl_absorpt_correction_type multi-scan
_exptl_absorpt_process_details
;
(<i>SADABS</i>;Krause <i>et al.</i>, 2015)
;
_exptl_crystal_colour colourless
_exptl_crystal_density_diffrn 1.354
_exptl_crystal_density_method 'not measured'
_exptl_crystal_description 'thick plate'
_exptl_crystal_F_000 508
_exptl_crystal_size_max 0.352
_exptl_crystal_size_mid 0.298
_exptl_crystal_size_min 0.103
_refine_diff_density_max 0.303
_refine_diff_density_min -0.162
_refine_ls_extinction_method none
_refine_ls_goodness_of_fit_ref 1.081
_refine_ls_hydrogen_treatment constr
_refine_ls_matrix_type full
_refine_ls_number_parameters 334
_refine_ls_number_reflns 6318
_refine_ls_number_restraints 0
_refine_ls_restrained_S_all 1.081
_refine_ls_R_factor_all 0.0665
_refine_ls_R_factor_gt 0.0461
_refine_ls_shift/su_max 0.001
_refine_ls_shift/su_mean 0.000
_refine_ls_structure_factor_coef Fsqd
_refine_ls_weighting_details 'w=1/[\s^2^(Fo^2^)+(0.0793P)^2^] where P=(Fo^2^+2Fc^2^)/3'
_refine_ls_weighting_scheme calc
_refine_ls_wR_factor_gt 0.1319
_refine_ls_wR_factor_ref 0.1397
_reflns_number_gt 4347
_reflns_number_total 6318
_reflns_threshold_expression 'I > 2\s(I)'
_cod_data_source_file vm2302.cif
_cod_data_source_block I
_cod_database_code 2023130
_shelx_space_group_comment
;
The symmetry employed for this shelxl refinement is uniquely defined
by the following loop, which should always be used as a source of
symmetry information in preference to the above space-group names.
They are only intended as comments.
;
_shelx_estimated_absorpt_t_min 0.970
_shelx_estimated_absorpt_t_max 0.991

loop_
_space_group_symop_operation_xyz
'x, y, z'
'-x, -y, -z'

loop_
_atom_site_type_symbol
_atom_site_label
_atom_site_fract_x
_atom_site_fract_y
_atom_site_fract_z
_atom_site_U_iso_or_equiv
_atom_site_adp_type
_atom_site_calc_flag
_atom_site_occupancy
_atom_site_disorder_assembly
_atom_site_disorder_group
O O1 0.39620(10) 0.88674(9) 0.06918(6) 0.0490(2) Uani d 1 . .
O O2 0.21475(12) 0.71620(14) 0.39102(6) 0.0692(3) Uani d 1 . .
N N1 0.44699(10) 0.63291(10) 0.11355(6) 0.0352(2) Uani d 1 . .
N N2 0.21498(11) 0.64096(11) 0.00336(6) 0.0396(2) Uani d 1 . .
N N3 0.43990(11) 0.77981(11) 0.38219(6) 0.0395(2) Uani d 1 . .
N N4 0.42341(11) 0.74089(11) 0.57324(7) 0.0408(2) Uani d 1 . .
C C1 0.28939(13) 0.50787(13) 0.06015(8) 0.0379(3) Uani d 1 . .
C C2 0.24951(16) 0.37603(15) 0.05881(9) 0.0485(3) Uani d 1 . .
H H2 0.169960 0.381198 0.022410 0.058 Uiso calc 1 . .
C C3 0.32574(17) 0.23990(15) 0.11018(10) 0.0546(4) Uani d 1 . .
H H3 0.299792 0.152567 0.108083 0.066 Uiso calc 1 . .
C C4 0.44215(17) 0.23383(15) 0.16538(10) 0.0544(3) Uani d 1 . .
H H4 0.493638 0.141281 0.200596 0.065 Uiso calc 1 . .
C C5 0.48393(15) 0.36109(14) 0.16963(9) 0.0475(3) Uani d 1 . .
H H5 0.561308 0.354575 0.207998 0.057 Uiso calc 1 . .
C C6 0.40876(13) 0.49995(12) 0.11567(7) 0.0362(3) Uani d 1 . .
C C7 0.36729(13) 0.77086(13) 0.06313(7) 0.0349(2) Uani d 1 . .
C C8 0.24934(12) 0.76485(13) 0.00243(7) 0.0338(2) Uani d 1 . .
C C9 0.16777(12) 0.90221(13) -0.06329(7) 0.0359(3) Uani d 1 . .
C C10 0.20206(15) 1.03996(15) -0.08165(9) 0.0502(3) Uani d 1 . .
H H10 0.280946 1.051677 -0.051211 0.060 Uiso calc 1 . .
C C11 0.11914(16) 1.15982(16) -0.14513(10) 0.0563(4) Uani d 1 . .
H H11 0.142651 1.251697 -0.156303 0.068 Uiso calc 1 . .
C C12 0.00292(14) 1.14611(16) -0.19197(9) 0.0492(3) Uani d 1 . .
H H12 -0.051781 1.227421 -0.234579 0.059 Uiso calc 1 . .
C C13 -0.03084(16) 1.01039(16) -0.17471(10) 0.0579(4) Uani d 1 . .
H H13 -0.108010 0.998776 -0.206648 0.070 Uiso calc 1 . .
C C14 0.04859(16) 0.89079(15) -0.11040(10) 0.0529(3) Uani d 1 . .
H H14 0.021810 0.800486 -0.098289 0.063 Uiso calc 1 . .
C C15 0.54198(13) 0.78976(13) 0.52169(8) 0.0390(3) Uani d 1 . .
C C16 0.65404(14) 0.81762(15) 0.56774(9) 0.0480(3) Uani d 1 . .
H H16 0.645671 0.805913 0.631306 0.058 Uiso calc 1 . .
C C17 0.77608(14) 0.86201(16) 0.52021(10) 0.0522(3) Uani d 1 . .
H H17 0.850311 0.880335 0.551234 0.063 Uiso calc 1 . .
C C18 0.78793(15) 0.87935(15) 0.42545(10) 0.0513(3) Uani d 1 . .
H H18 0.871213 0.908817 0.393312 0.062 Uiso calc 1 . .
C C19 0.67912(14) 0.85389(14) 0.37802(9) 0.0465(3) Uani d 1 . .
H H19 0.688651 0.866859 0.314411 0.056 Uiso calc 1 . .
C C20 0.55402(13) 0.80842(12) 0.42573(8) 0.0371(3) Uani d 1 . .
C C21 0.31637(14) 0.73619(15) 0.43057(8) 0.0439(3) Uani d 1 . .
C C22 0.31797(13) 0.71537(13) 0.53167(8) 0.0387(3) Uani d 1 . .
C C23 0.19375(13) 0.66197(13) 0.58906(8) 0.0383(3) Uani d 1 . .
C C24 0.13789(15) 0.71825(15) 0.66841(9) 0.0473(3) Uani d 1 . .
H H24 0.175355 0.791637 0.683015 0.057 Uiso calc 1 . .
C C25 0.02711(16) 0.66568(17) 0.72557(10) 0.0569(4) Uani d 1 . .
H H25 -0.010397 0.704779 0.778051 0.068 Uiso calc 1 . .
C C26 -0.02799(16) 0.55617(16) 0.70545(10) 0.0543(3) Uani d 1 . .
H H26 -0.102757 0.521512 0.744151 0.065 Uiso calc 1 . .
C C27 0.02727(15) 0.49781(14) 0.62819(9) 0.0485(3) Uani d 1 . .
H H27 -0.008983 0.422527 0.615101 0.058 Uiso calc 1 . .
C C28 0.13690(14) 0.55079(14) 0.56969(8) 0.0432(3) Uani d 1 . .
H H28 0.172843 0.511759 0.517023 0.052 Uiso calc 1 . .
C C29 0.58258(13) 0.62965(14) 0.16149(8) 0.0400(3) Uani d 1 . .
H H29A 0.619669 0.715413 0.131354 0.048 Uiso calc 1 . .
H H29B 0.664531 0.538571 0.155101 0.048 Uiso calc 1 . .
C C30 0.55317(14) 0.63387(13) 0.26271(8) 0.0424(3) Uani d 1 . .
H H30A 0.652121 0.610476 0.290478 0.051 Uiso calc 1 . .
H H30B 0.504683 0.555402 0.291637 0.051 Uiso calc 1 . .
C C31 0.45142(14) 0.78405(14) 0.28279(8) 0.0419(3) Uani d 1 . .
H H31A 0.495241 0.864656 0.251294 0.050 Uiso calc 1 . .
H H31B 0.348760 0.804628 0.260318 0.050 Uiso calc 1 . .

loop_
_atom_site_aniso_label
_atom_site_aniso_U_11
_atom_site_aniso_U_22
_atom_site_aniso_U_33
_atom_site_aniso_U_12
_atom_site_aniso_U_13
_atom_site_aniso_U_23
O1 0.0647(6) 0.0385(5) 0.0502(5) -0.0216(4) -0.0196(4) -0.0048(4)
O2 0.0685(6) 0.1113(9) 0.0408(5) -0.0518(6) -0.0143(4) -0.0002(5)
N1 0.0409(5) 0.0362(5) 0.0305(5) -0.0135(4) -0.0033(4) -0.0064(4)
N2 0.0472(6) 0.0418(6) 0.0344(5) -0.0199(4) -0.0024(4) -0.0068(4)
N3 0.0441(5) 0.0432(6) 0.0304(5) -0.0122(4) -0.0047(4) -0.0042(4)
N4 0.0399(5) 0.0469(6) 0.0350(5) -0.0121(4) -0.0046(4) -0.0060(4)
C1 0.0469(6) 0.0379(6) 0.0317(6) -0.0176(5) 0.0048(5) -0.0081(5)
C2 0.0617(8) 0.0467(7) 0.0462(7) -0.0289(6) 0.0051(6) -0.0129(6)
C3 0.0732(9) 0.0407(7) 0.0558(8) -0.0274(7) 0.0155(7) -0.0146(6)
C4 0.0675(9) 0.0340(7) 0.0549(9) -0.0119(6) 0.0089(7) -0.0037(6)
C5 0.0539(7) 0.0389(7) 0.0451(7) -0.0096(6) -0.0013(6) -0.0043(6)
C6 0.0431(6) 0.0357(6) 0.0307(6) -0.0137(5) 0.0054(4) -0.0084(5)
C7 0.0418(6) 0.0362(6) 0.0293(6) -0.0148(5) -0.0013(4) -0.0071(4)
C8 0.0377(6) 0.0388(6) 0.0278(5) -0.0148(5) 0.0008(4) -0.0083(5)
C9 0.0386(6) 0.0415(6) 0.0285(6) -0.0130(5) 0.0001(4) -0.0072(5)
C10 0.0562(8) 0.0510(8) 0.0483(7) -0.0274(6) -0.0160(6) 0.0032(6)
C11 0.0634(9) 0.0497(8) 0.0571(9) -0.0278(7) -0.0138(7) 0.0082(6)
C12 0.0469(7) 0.0509(8) 0.0427(7) -0.0106(6) -0.0065(5) 0.0028(6)
C13 0.0578(8) 0.0569(9) 0.0609(9) -0.0166(7) -0.0258(7) -0.0042(7)
C14 0.0584(8) 0.0439(7) 0.0602(9) -0.0176(6) -0.0219(7) -0.0052(6)
C15 0.0366(6) 0.0405(6) 0.0378(6) -0.0074(5) -0.0046(5) -0.0067(5)
C16 0.0451(7) 0.0571(8) 0.0416(7) -0.0124(6) -0.0085(5) -0.0096(6)
C17 0.0408(7) 0.0564(8) 0.0619(9) -0.0145(6) -0.0105(6) -0.0122(7)
C18 0.0433(7) 0.0488(8) 0.0613(9) -0.0154(6) 0.0035(6) -0.0095(6)
C19 0.0490(7) 0.0451(7) 0.0428(7) -0.0126(6) 0.0025(5) -0.0067(6)
C20 0.0364(6) 0.0340(6) 0.0387(6) -0.0065(5) -0.0038(5) -0.0065(5)
C21 0.0448(7) 0.0508(7) 0.0360(6) -0.0163(6) -0.0080(5) -0.0015(5)
C22 0.0407(6) 0.0391(6) 0.0342(6) -0.0093(5) -0.0048(5) -0.0044(5)
C23 0.0375(6) 0.0391(6) 0.0345(6) -0.0082(5) -0.0063(4) -0.0005(5)
C24 0.0518(7) 0.0475(7) 0.0453(7) -0.0173(6) 0.0014(5) -0.0118(6)
C25 0.0626(9) 0.0630(9) 0.0471(8) -0.0218(7) 0.0145(6) -0.0172(7)
C26 0.0537(8) 0.0551(8) 0.0530(8) -0.0226(6) 0.0049(6) -0.0018(7)
C27 0.0515(7) 0.0432(7) 0.0509(8) -0.0183(6) -0.0108(6) 0.0011(6)
C28 0.0474(7) 0.0441(7) 0.0369(6) -0.0111(5) -0.0091(5) -0.0045(5)
C29 0.0394(6) 0.0434(7) 0.0382(6) -0.0126(5) -0.0060(5) -0.0069(5)
C30 0.0516(7) 0.0405(7) 0.0337(6) -0.0118(5) -0.0117(5) -0.0019(5)
C31 0.0501(7) 0.0429(7) 0.0303(6) -0.0119(5) -0.0057(5) -0.0021(5)

loop_
_atom_type_symbol
_atom_type_description
_atom_type_scat_dispersion_real
_atom_type_scat_dispersion_imag
_atom_type_scat_source
C C 0.0033 0.0016 'International Tables Vol C Tables 4.2.6.8 and 6.1.1.4'
H H 0.0000 0.0000 'International Tables Vol C Tables 4.2.6.8 and 6.1.1.4'
N N 0.0061 0.0033 'International Tables Vol C Tables 4.2.6.8 and 6.1.1.4'
O O 0.0106 0.0060 'International Tables Vol C Tables 4.2.6.8 and 6.1.1.4'

loop_
_geom_angle_atom_site_label_1
_geom_angle_atom_site_label_2
_geom_angle_atom_site_label_3
_geom_angle_site_symmetry_1
_geom_angle_site_symmetry_3
_geom_angle
_geom_angle_publ_flag
C7 N1 C6 . . 122.56(9) ?
C7 N1 C29 . . 116.94(9) ?
C6 N1 C29 . . 120.40(9) ?
C8 N2 C1 . . 120.56(10) ?
C21 N3 C20 . . 122.01(10) ?
C21 N3 C31 . . 116.59(9) ?
C20 N3 C31 . . 121.26(10) ?
C22 N4 C15 . . 119.21(10) ?
N2 C1 C2 . . 118.84(11) ?
N2 C1 C6 . . 121.69(10) ?
C2 C1 C6 . . 119.39(11) ?
C3 C2 C1 . . 120.99(13) ?
C3 C2 H2 . . 119.5 ?
C1 C2 H2 . . 119.5 ?
C2 C3 C4 . . 119.07(12) ?
C2 C3 H3 . . 120.5 ?
C4 C3 H3 . . 120.5 ?
C5 C4 C3 . . 121.87(13) ?
C5 C4 H4 . . 119.1 ?
C3 C4 H4 . . 119.1 ?
C4 C5 C6 . . 119.28(13) ?
C4 C5 H5 . . 120.4 ?
C6 C5 H5 . . 120.4 ?
N1 C6 C5 . . 123.06(11) ?
N1 C6 C1 . . 117.58(10) ?
C5 C6 C1 . . 119.37(11) ?
O1 C7 N1 . . 120.38(10) ?
O1 C7 C8 . . 124.38(10) ?
N1 C7 C8 . . 115.24(9) ?
N2 C8 C9 . . 117.15(9) ?
N2 C8 C7 . . 122.00(10) ?
C9 C8 C7 . . 120.84(9) ?
C14 C9 C10 . . 117.63(11) ?
C14 C9 C8 . . 117.09(11) ?
C10 C9 C8 . . 125.28(10) ?
C11 C10 C9 . . 120.18(11) ?
C11 C10 H10 . . 119.9 ?
C9 C10 H10 . . 119.9 ?
C12 C11 C10 . . 121.47(12) ?
C12 C11 H11 . . 119.3 ?
C10 C11 H11 . . 119.3 ?
C13 C12 C11 . . 118.69(12) ?
C13 C12 H12 . . 120.7 ?
C11 C12 H12 . . 120.7 ?
C12 C13 C14 . . 120.56(12) ?
C12 C13 H13 . . 119.7 ?
C14 C13 H13 . . 119.7 ?
C13 C14 C9 . . 121.44(12) ?
C13 C14 H14 . . 119.3 ?
C9 C14 H14 . . 119.3 ?
N4 C15 C16 . . 118.36(11) ?
N4 C15 C20 . . 121.96(10) ?
C16 C15 C20 . . 119.66(11) ?
C17 C16 C15 . . 120.69(12) ?
C17 C16 H16 . . 119.7 ?
C15 C16 H16 . . 119.7 ?
C16 C17 C18 . . 119.41(12) ?
C16 C17 H17 . . 120.3 ?
C18 C17 H17 . . 120.3 ?
C19 C18 C17 . . 121.36(12) ?
C19 C18 H18 . . 119.3 ?
C17 C18 H18 . . 119.3 ?
C18 C19 C20 . . 119.80(12) ?
C18 C19 H19 . . 120.1 ?
C20 C19 H19 . . 120.1 ?
N3 C20 C19 . . 122.91(11) ?
N3 C20 C15 . . 118.01(10) ?
C19 C20 C15 . . 119.08(11) ?
O2 C21 N3 . . 121.12(11) ?
O2 C21 C22 . . 123.53(11) ?
N3 C21 C22 . . 115.35(10) ?
N4 C22 C23 . . 117.70(10) ?
N4 C22 C21 . . 123.37(11) ?
C23 C22 C21 . . 118.92(10) ?
C28 C23 C24 . . 118.47(11) ?
C28 C23 C22 . . 122.47(11) ?
C24 C23 C22 . . 118.95(10) ?
C25 C24 C23 . . 120.36(12) ?
C25 C24 H24 . . 119.8 ?
C23 C24 H24 . . 119.8 ?
C26 C25 C24 . . 120.48(13) ?
C26 C25 H25 . . 119.8 ?
C24 C25 H25 . . 119.8 ?
C25 C26 C27 . . 119.99(12) ?
C25 C26 H26 . . 120.0 ?
C27 C26 H26 . . 120.0 ?
C26 C27 C28 . . 120.14(12) ?
C26 C27 H27 . . 119.9 ?
C28 C27 H27 . . 119.9 ?
C27 C28 C23 . . 120.55(12) ?
C27 C28 H28 . . 119.7 ?
C23 C28 H28 . . 119.7 ?
N1 C29 C30 . . 115.05(9) ?
N1 C29 H29A . . 108.5 ?
C30 C29 H29A . . 108.5 ?
N1 C29 H29B . . 108.5 ?
C30 C29 H29B . . 108.5 ?
H29A C29 H29B . . 107.5 ?
C29 C30 C31 . . 114.50(10) ?
C29 C30 H30A . . 108.6 ?
C31 C30 H30A . . 108.6 ?
C29 C30 H30B . . 108.6 ?
C31 C30 H30B . . 108.6 ?
H30A C30 H30B . . 107.6 ?
N3 C31 C30 . . 110.11(9) ?
N3 C31 H31A . . 109.6 ?
C30 C31 H31A . . 109.6 ?
N3 C31 H31B . . 109.6 ?
C30 C31 H31B . . 109.6 ?
H31A C31 H31B . . 108.2 ?

loop_
_geom_bond_atom_site_label_1
_geom_bond_atom_site_label_2
_geom_bond_site_symmetry_2
_geom_bond_distance
_geom_bond_publ_flag
O1 C7 . 1.2222(13) ?
O2 C21 . 1.2227(13) ?
N1 C7 . 1.3815(14) ?
N1 C6 . 1.3917(13) ?
N1 C29 . 1.4726(13) ?
N2 C8 . 1.2943(14) ?
N2 C1 . 1.3787(15) ?
N3 C21 . 1.3830(15) ?
N3 C20 . 1.3946(14) ?
N3 C31 . 1.4714(14) ?
N4 C22 . 1.2959(14) ?
N4 C15 . 1.3856(15) ?
C1 C2 . 1.4006(15) ?
C1 C6 . 1.4039(16) ?
C2 C3 . 1.367(2) ?
C2 H2 . 0.9300 ?
C3 C4 . 1.384(2) ?
C3 H3 . 0.9300 ?
C4 C5 . 1.3788(18) ?
C4 H4 . 0.9300 ?
C5 C6 . 1.3971(17) ?
C5 H5 . 0.9300 ?
C7 C8 . 1.4916(14) ?
C8 C9 . 1.4879(16) ?
C9 C14 . 1.3891(16) ?
C9 C10 . 1.3892(16) ?
C10 C11 . 1.3840(18) ?
C10 H10 . 0.9300 ?
C11 C12 . 1.3732(17) ?
C11 H11 . 0.9300 ?
C12 C13 . 1.3691(19) ?
C12 H12 . 0.9300 ?
C13 C14 . 1.3785(18) ?
C13 H13 . 0.9300 ?
C14 H14 . 0.9300 ?
C15 C16 . 1.3978(15) ?
C15 C20 . 1.4031(16) ?
C16 C17 . 1.3701(18) ?
C16 H16 . 0.9300 ?
C17 C18 . 1.3864(19) ?
C17 H17 . 0.9300 ?
C18 C19 . 1.3748(17) ?
C18 H18 . 0.9300 ?
C19 C20 . 1.3988(16) ?
C19 H19 . 0.9300 ?
C21 C22 . 1.4819(16) ?
C22 C23 . 1.4818(16) ?
C23 C28 . 1.3920(16) ?
C23 C24 . 1.3922(17) ?
C24 C25 . 1.3818(17) ?
C24 H24 . 0.9300 ?
C25 C26 . 1.3727(19) ?
C25 H25 . 0.9300 ?
C26 C27 . 1.373(2) ?
C26 H26 . 0.9300 ?
C27 C28 . 1.3849(17) ?
C27 H27 . 0.9300 ?
C28 H28 . 0.9300 ?
C29 C30 . 1.5162(16) ?
C29 H29A . 0.9700 ?
C29 H29B . 0.9700 ?
C30 C31 . 1.5178(17) ?
C30 H30A . 0.9700 ?
C30 H30B . 0.9700 ?
C31 H31A . 0.9700 ?
C31 H31B . 0.9700 ?

loop_
_geom_hbond_atom_site_label_D
_geom_hbond_atom_site_label_H
_geom_hbond_atom_site_label_A
_geom_hbond_site_symmetry_A
_geom_hbond_distance_DH
_geom_hbond_distance_HA
_geom_hbond_distance_DA
_geom_hbond_angle_DHA
_geom_hbond_publ_flag
C3 H3 O1 1_545 0.93 2.58 3.3871(16) 146 yes
C10 H10 O1 . 0.93 2.22 2.8531(16) 124 y
C27 H27 O2 2_566 0.93 2.59 3.4603(18) 155 yes
C30 H30A Cg6 2_666 0.97 2.75 3.6013(14) 147 yes

loop_
_geom_torsion_atom_site_label_1
_geom_torsion_atom_site_label_2
_geom_torsion_atom_site_label_3
_geom_torsion_atom_site_label_4
_geom_torsion_site_symmetry_1
_geom_torsion_site_symmetry_2
_geom_torsion_site_symmetry_3
_geom_torsion_site_symmetry_4
_geom_torsion
_geom_torsion_publ_flag
C8 N2 C1 C2 . . . . -179.66(10) ?
C8 N2 C1 C6 . . . . -2.80(17) ?
N2 C1 C2 C3 . . . . 176.47(11) ?
C6 C1 C2 C3 . . . . -0.46(18) ?
C1 C2 C3 C4 . . . . 1.1(2) ?
C2 C3 C4 C5 . . . . -0.4(2) ?
C3 C4 C5 C6 . . . . -1.1(2) ?
C7 N1 C6 C5 . . . . -177.01(10) ?
C29 N1 C6 C5 . . . . 6.80(16) ?
C7 N1 C6 C1 . . . . 3.35(15) ?
C29 N1 C6 C1 . . . . -172.84(10) ?
C4 C5 C6 N1 . . . . -177.90(10) ?
C4 C5 C6 C1 . . . . 1.74(18) ?
N2 C1 C6 N1 . . . . 1.83(16) ?
C2 C1 C6 N1 . . . . 178.67(10) ?
N2 C1 C6 C5 . . . . -177.83(10) ?
C2 C1 C6 C5 . . . . -0.99(17) ?
C6 N1 C7 O1 . . . . 173.86(10) ?
C29 N1 C7 O1 . . . . -9.82(16) ?
C6 N1 C7 C8 . . . . -6.86(15) ?
C29 N1 C7 C8 . . . . 169.45(9) ?
C1 N2 C8 C9 . . . . 177.83(9) ?
C1 N2 C8 C7 . . . . -1.19(16) ?
O1 C7 C8 N2 . . . . -174.88(11) ?
N1 C7 C8 N2 . . . . 5.88(16) ?
O1 C7 C8 C9 . . . . 6.14(17) ?
N1 C7 C8 C9 . . . . -173.10(9) ?
N2 C8 C9 C14 . . . . 7.41(16) ?
C7 C8 C9 C14 . . . . -173.56(11) ?
N2 C8 C9 C10 . . . . -172.08(11) ?
C7 C8 C9 C10 . . . . 6.96(18) ?
C14 C9 C10 C11 . . . . -0.2(2) ?
C8 C9 C10 C11 . . . . 179.29(12) ?
C9 C10 C11 C12 . . . . -0.6(2) ?
C10 C11 C12 C13 . . . . 0.2(2) ?
C11 C12 C13 C14 . . . . 1.1(2) ?
C12 C13 C14 C9 . . . . -2.0(2) ?
C10 C9 C14 C13 . . . . 1.5(2) ?
C8 C9 C14 C13 . . . . -178.05(13) ?
C22 N4 C15 C16 . . . . 179.59(11) ?
C22 N4 C15 C20 . . . . -1.86(17) ?
N4 C15 C16 C17 . . . . 178.15(12) ?
C20 C15 C16 C17 . . . . -0.43(19) ?
C15 C16 C17 C18 . . . . 0.0(2) ?
C16 C17 C18 C19 . . . . 0.4(2) ?
C17 C18 C19 C20 . . . . -0.5(2) ?
C21 N3 C20 C19 . . . . -179.43(11) ?
C31 N3 C20 C19 . . . . 5.04(17) ?
C21 N3 C20 C15 . . . . 0.85(17) ?
C31 N3 C20 C15 . . . . -174.67(10) ?
C18 C19 C20 N3 . . . . -179.64(11) ?
C18 C19 C20 C15 . . . . 0.07(18) ?
N4 C15 C20 N3 . . . . 1.57(17) ?
C16 C15 C20 N3 . . . . -179.89(11) ?
N4 C15 C20 C19 . . . . -178.15(10) ?
C16 C15 C20 C19 . . . . 0.38(18) ?
C20 N3 C21 O2 . . . . 177.67(12) ?
C31 N3 C21 O2 . . . . -6.61(18) ?
C20 N3 C21 C22 . . . . -2.68(17) ?
C31 N3 C21 C22 . . . . 173.04(10) ?
C15 N4 C22 C23 . . . . 179.48(10) ?
C15 N4 C22 C21 . . . . -0.21(18) ?
O2 C21 C22 N4 . . . . -177.92(12) ?
N3 C21 C22 N4 . . . . 2.43(18) ?
O2 C21 C22 C23 . . . . 2.39(19) ?
N3 C21 C22 C23 . . . . -177.26(10) ?
N4 C22 C23 C28 . . . . -139.78(12) ?
C21 C22 C23 C28 . . . . 39.93(16) ?
N4 C22 C23 C24 . . . . 36.31(16) ?
C21 C22 C23 C24 . . . . -143.98(12) ?
C28 C23 C24 C25 . . . . -0.83(19) ?
C22 C23 C24 C25 . . . . -177.07(11) ?
C23 C24 C25 C26 . . . . 0.7(2) ?
C24 C25 C26 C27 . . . . 0.2(2) ?
C25 C26 C27 C28 . . . . -1.0(2) ?
C26 C27 C28 C23 . . . . 0.87(19) ?
C24 C23 C28 C27 . . . . 0.03(17) ?
C22 C23 C28 C27 . . . . 176.13(11) ?
C7 N1 C29 C30 . . . . 99.27(12) ?
C6 N1 C29 C30 . . . . -84.34(12) ?
N1 C29 C30 C31 . . . . -69.98(13) ?
C21 N3 C31 C30 . . . . -92.34(13) ?
C20 N3 C31 C30 . . . . 83.41(13) ?
C29 C30 C31 N3 . . . . -175.74(9) ?
